data_4308927
loop_
_publ_author_name
'Marina Porchia'
'Grazia Papini'
'Carlo Santini'
'Giancarlo Gioia Lobbia'
'Maura Pellei'
'Francesco Tisato'
'Giuliano Bandoli'
'Alessandro Dolmella'

_publ_section_title
;
Novel Rhenium(V) Oxo Complexes Containing Bis(pyrazol-1-yl)acetate and
Bis(pyrazol-1-yl) Sulfonate as Tripodal N,N,O-heteroscorpionate Ligands
;
_journal_name_full 'Inorganic Chemistry'
_journal_page_first 4045
_journal_page_last 4054
_journal_paper_doi 10.1021/ic050193x
_journal_volume 44
_journal_year 2005
_chemical_formula_sum 'C8 H7 Cl2 N4 O3 Re'
_chemical_formula_weight 464.28
_chemical_name_systematic
; 
 ? 
;
_space_group_IT_number 2
_symmetry_cell_setting triclinic
_symmetry_space_group_name_Hall '-P 1'
_symmetry_space_group_name_H-M 'P -1'
_atom_sites_solution_hydrogens geom
_atom_sites_solution_primary heavy
_atom_sites_solution_secondary difmap
_audit_creation_method SHELXL-97
_cell_angle_alpha 91.70(3)
_cell_angle_beta 95.33(3)
_cell_angle_gamma 101.36(3)
_cell_formula_units_Z 4
_cell_length_a 7.956(2)
_cell_length_b 11.397(2)
_cell_length_c 13.972(3)
_cell_measurement_temperature 293(2)
_cell_volume 1235.2(5)
_computing_cell_refinement 'X-RED Ver.1.22 (2001) STOE & Cie GmbH,Darmstadt'
_computing_data_collection 'CrysAlis Ver.1.169.9(release 21.05.02) Oxford Diffraction Ltd.'
_computing_data_reduction 'X-RED Ver.1.22 (2001) STOE & Cie GmbH,Darmstadt'
_computing_molecular_graphics 'SHELXTL NT ver.5.10 (Bruker, 1999)'
_computing_publication_material 'SHELXTL NT ver.5.10 (Bruker, 1999)'
_computing_structure_refinement 'SHELXL-97 (Sheldrick, 1997)'
_computing_structure_solution 'SHELXTL NT ver.5.10 (Bruker, 1999)'
_diffrn_ambient_temperature 293(2)
_diffrn_measured_fraction_theta_full 0.754
_diffrn_measured_fraction_theta_max 0.754
_diffrn_measurement_method 'STADI4 CCD'
_diffrn_radiation_monochromator graphite
_diffrn_radiation_source 'fine-focus sealed tube'
_diffrn_radiation_type MoK\a
_diffrn_radiation_wavelength 0.71073
_diffrn_reflns_av_R_equivalents 0.0000
_diffrn_reflns_av_sigmaI/netI 0.0384
_diffrn_reflns_limit_h_max 10
_diffrn_reflns_limit_h_min -11
_diffrn_reflns_limit_k_max 15
_diffrn_reflns_limit_k_min -15
_diffrn_reflns_limit_l_max 18
_diffrn_reflns_limit_l_min 0
_diffrn_reflns_number 5237
_diffrn_reflns_theta_full 29.61
_diffrn_reflns_theta_max 29.61
_diffrn_reflns_theta_min 3.53
_exptl_absorpt_coefficient_mu 10.275
_exptl_absorpt_correction_T_max 0.432
_exptl_absorpt_correction_T_min 0.125
_exptl_absorpt_correction_type experimental
_exptl_crystal_colour turquoise
_exptl_crystal_density_diffrn 2.497
_exptl_crystal_density_method 'not measured'
_exptl_crystal_description plates
_exptl_crystal_F_000 864
_exptl_crystal_size_max 0.25
_exptl_crystal_size_mid 0.20
_exptl_crystal_size_min 0.05
_refine_diff_density_max 1.263
_refine_diff_density_min -1.801
_refine_diff_density_rms 0.454
_refine_ls_extinction_coef 0.0009(5)
_refine_ls_extinction_expression Fc^*^=kFc[1+0.001xFc^2^\l^3^/sin(2\q)]^-1/4^
_refine_ls_extinction_method SHELXL
_refine_ls_goodness_of_fit_ref 0.983
_refine_ls_hydrogen_treatment 'riding model'
_refine_ls_matrix_type full
_refine_ls_number_parameters 326
_refine_ls_number_reflns 5237
_refine_ls_number_restraints 0
_refine_ls_restrained_S_all 0.983
_refine_ls_R_factor_all 0.0704
_refine_ls_R_factor_gt 0.0610
_refine_ls_shift/su_max 0.000
_refine_ls_shift/su_mean 0.000
_refine_ls_structure_factor_coef Fsqd
_refine_ls_weighting_details 'calc w=1/[\s^2^(Fo^2^)+(0.1435P)^2^+0.0000P] where P=(Fo^2^+2Fc^2^)/3'
_refine_ls_weighting_scheme calc
_refine_ls_wR_factor_gt 0.1541
_refine_ls_wR_factor_ref 0.1636
_reflns_number_gt 4116
_reflns_number_total 5237
_reflns_threshold_expression >2sigma(I)
_cod_data_source_file ic050193xsi20050204_043327_2.cif
_cod_data_source_block compound3
_cod_depositor_comments
;
The following automatic conversions were performed:
'_symmetry_cell_setting' value 'Triclinic' changed to 'triclinic'
according to '/home/saulius/struct/CIF-dictionaries/cif_core.dic'
dictionary named 'cif_core.dic' version 2.4.1 from 2010-06-29.

Automatic conversion script
Id: cif_fix_enum 1527 2010-12-29 10:47:43Z saulius 
;
_cod_original_cell_volume 1235.2(4)
_cod_database_code 4308927

loop_
_symmetry_equiv_pos_as_xyz
'x, y, z'
'-x, -y, -z'

loop_
_atom_site_label
_atom_site_type_symbol
_atom_site_fract_x
_atom_site_fract_y
_atom_site_fract_z
_atom_site_U_iso_or_equiv
_atom_site_adp_type
_atom_site_occupancy
_atom_site_symmetry_multiplicity
_atom_site_calc_flag
_atom_site_refinement_flags
_atom_site_disorder_assembly
_atom_site_disorder_group
Re Re 0.38327(6) 0.12982(4) 0.78038(3) 0.02679(18) Uani 1 1 d . . .
Cl1 Cl 0.0933(4) 0.0604(3) 0.7257(2) 0.0403(7) Uani 1 1 d . . .
Cl2 Cl 0.4320(5) 0.2038(4) 0.6286(2) 0.0508(9) Uani 1 1 d . . .
O1 O 0.4638(12) 0.0041(9) 0.7745(8) 0.049(3) Uani 1 1 d . . .
O2 O 0.3221(11) 0.2947(7) 0.8177(6) 0.0294(17) Uani 1 1 d . . .
O3 O 0.3272(13) 0.4496(8) 0.9178(8) 0.048(2) Uani 1 1 d . . .
N1 N 0.3230(12) 0.1052(8) 0.9226(6) 0.028(2) Uani 1 1 d . . .
N2 N 0.3951(12) 0.1881(8) 0.9927(6) 0.029(2) Uani 1 1 d . . .
N3 N 0.6245(13) 0.2269(9) 0.8392(7) 0.032(2) Uani 1 1 d . . .
N4 N 0.6430(12) 0.2920(9) 0.9242(7) 0.032(2) Uani 1 1 d . . .
C1 C 0.3678(15) 0.3581(10) 0.8965(9) 0.031(2) Uani 1 1 d . . .
C2 C 0.4910(15) 0.3033(11) 0.9673(8) 0.032(3) Uani 1 1 d . . .
H2A H 0.5234 0.3560 1.0255 0.038 Uiso 1 1 calc R . .
C3 C 0.2257(16) 0.0176(11) 0.9655(9) 0.034(3) Uani 1 1 d . . .
H3A H 0.1590 -0.0513 0.9339 0.040 Uiso 1 1 calc R . .
C4 C 0.2377(19) 0.0432(13) 1.0637(10) 0.048(3) Uani 1 1 d . . .
H4A H 0.1852 -0.0046 1.1096 0.058 Uiso 1 1 calc R . .
C5 C 0.3431(19) 0.1537(13) 1.0788(9) 0.045(3) Uani 1 1 d . . .
H5A H 0.3734 0.1971 1.1374 0.054 Uiso 1 1 calc R . .
C6 C 0.7833(16) 0.2393(13) 0.8137(10) 0.042(3) Uani 1 1 d . . .
H6A H 0.8102 0.2070 0.7566 0.051 Uiso 1 1 calc R . .
C7 C 0.9013(19) 0.3044(18) 0.8805(14) 0.066(5) Uani 1 1 d . . .
H7A H 1.0206 0.3205 0.8806 0.079 Uiso 1 1 calc R . .
C8 C 0.8054(16) 0.3418(14) 0.9486(11) 0.049(4) Uani 1 1 d . . .
H8A H 0.8482 0.3930 1.0021 0.059 Uiso 1 1 calc R . .
Re' Re 0.18652(5) 0.32574(4) 0.34747(3) 0.02717(18) Uani 1 1 d . . .
Cl1' Cl 0.3079(4) 0.1577(3) 0.3244(2) 0.0375(7) Uani 1 1 d . . .
Cl2' Cl 0.3655(4) 0.4263(3) 0.2383(3) 0.0455(8) Uani 1 1 d . . .
O1' O 0.2933(11) 0.3832(8) 0.4521(6) 0.039(2) Uani 1 1 d . . .
O2' O 0.0068(12) 0.2669(8) 0.2295(6) 0.0362(19) Uani 1 1 d . . .
O3' O -0.2545(12) 0.2393(9) 0.1516(7) 0.048(2) Uani 1 1 d . . .
N1' N -0.0120(13) 0.2212(8) 0.4131(7) 0.032(2) Uani 1 1 d . . .
N2' N -0.1785(13) 0.2364(9) 0.3941(7) 0.032(2) Uani 1 1 d . . .
N3' N 0.0448(14) 0.4607(9) 0.3442(8) 0.036(2) Uani 1 1 d . . .
N4' N -0.1342(13) 0.4337(9) 0.3392(7) 0.034(2) Uani 1 1 d . . .
C1' C -0.1539(15) 0.2661(10) 0.2229(8) 0.028(2) Uani 1 1 d . . .
C2' C -0.2187(15) 0.3100(11) 0.3150(8) 0.033(2) Uani 1 1 d . . .
H2'A H -0.3437 0.3043 0.3047 0.039 Uiso 1 1 calc R . .
C3' C -0.0172(19) 0.1448(10) 0.4833(9) 0.038(3) Uani 1 1 d . . .
H3'A H 0.0783 0.1187 0.5119 0.046 Uiso 1 1 calc R . .
C4' C -0.1845(17) 0.1086(11) 0.5086(8) 0.038(3) Uani 1 1 d . . .
H4'A H -0.2199 0.0567 0.5562 0.045 Uiso 1 1 calc R . .
C5' C -0.2851(16) 0.1649(11) 0.4493(8) 0.036(3) Uani 1 1 d . . .
H5'A H -0.4041 0.1563 0.4469 0.044 Uiso 1 1 calc R . .
C6' C 0.0838(18) 0.5810(12) 0.3561(10) 0.041(3) Uani 1 1 d . . .
H6'A H 0.1957 0.6257 0.3659 0.049 Uiso 1 1 calc R . .
C7' C -0.0606(19) 0.6299(12) 0.3522(11) 0.046(3) Uani 1 1 d . . .
H7'A H -0.0650 0.7109 0.3555 0.056 Uiso 1 1 calc R . .
C8' C -0.1997(17) 0.5330(11) 0.3422(9) 0.036(3) Uani 1 1 d . . .
H8'A H -0.3159 0.5367 0.3383 0.043 Uiso 1 1 calc R . .

loop_
_atom_site_aniso_label
_atom_site_aniso_U_11
_atom_site_aniso_U_22
_atom_site_aniso_U_33
_atom_site_aniso_U_23
_atom_site_aniso_U_13
_atom_site_aniso_U_12
Re 0.0311(3) 0.0329(3) 0.0178(2) 0.00266(16) 0.00272(19) 0.00955(18)
Cl1 0.0410(17) 0.0457(17) 0.0290(14) -0.0014(12) -0.0052(13) 0.0004(13)
Cl2 0.056(2) 0.076(2) 0.0209(13) 0.0127(14) 0.0098(14) 0.0110(17)
O1 0.043(5) 0.056(6) 0.054(6) -0.017(5) 0.007(5) 0.029(4)
O2 0.036(4) 0.026(4) 0.025(4) 0.005(3) -0.005(3) 0.007(3)
O3 0.056(6) 0.032(5) 0.055(6) -0.013(4) -0.003(5) 0.012(4)
N1 0.033(5) 0.036(5) 0.017(4) 0.010(4) 0.004(4) 0.007(4)
N2 0.033(5) 0.035(5) 0.017(4) -0.001(4) 0.000(4) 0.002(4)
N3 0.036(5) 0.040(5) 0.023(4) 0.008(4) 0.011(4) 0.011(4)
N4 0.022(5) 0.042(5) 0.031(5) 0.007(4) -0.006(4) 0.007(4)
C1 0.029(6) 0.033(6) 0.030(6) 0.005(5) 0.003(5) 0.001(4)
C2 0.033(6) 0.044(6) 0.017(5) -0.001(4) 0.010(4) 0.001(5)
C3 0.041(7) 0.032(6) 0.027(5) 0.002(5) 0.000(5) 0.007(5)
C4 0.055(9) 0.054(8) 0.034(7) 0.011(6) 0.013(6) 0.002(7)
C5 0.055(9) 0.063(9) 0.018(5) 0.011(5) 0.011(6) 0.010(7)
C6 0.033(7) 0.067(9) 0.033(6) 0.011(6) 0.010(6) 0.020(6)
C7 0.030(8) 0.100(14) 0.070(11) 0.015(10) 0.015(8) 0.010(8)
C8 0.025(6) 0.073(10) 0.046(8) -0.002(7) 0.011(6) -0.003(6)
Re' 0.0259(3) 0.0340(3) 0.0224(3) 0.00502(18) 0.00302(19) 0.00681(17)
Cl1' 0.0370(16) 0.0426(16) 0.0371(15) 0.0084(12) 0.0054(13) 0.0167(12)
Cl2' 0.0401(17) 0.0530(19) 0.0430(17) 0.0160(14) 0.0135(15) 0.0022(13)
O1' 0.027(4) 0.054(5) 0.035(5) -0.003(4) 0.004(4) 0.004(4)
O2' 0.046(5) 0.043(5) 0.018(4) 0.005(3) 0.004(4) 0.005(4)
O3' 0.045(6) 0.063(6) 0.032(5) -0.002(4) -0.007(4) 0.005(5)
N1' 0.038(5) 0.029(5) 0.029(5) 0.007(4) 0.008(4) 0.007(4)
N2' 0.032(5) 0.043(6) 0.025(5) 0.009(4) 0.013(4) 0.010(4)
N3' 0.043(6) 0.035(5) 0.030(5) 0.001(4) 0.002(5) 0.011(4)
N4' 0.032(5) 0.037(5) 0.032(5) 0.005(4) 0.002(4) 0.006(4)
C1' 0.033(6) 0.027(5) 0.023(5) 0.004(4) 0.001(5) 0.001(4)
C2' 0.026(6) 0.051(7) 0.022(5) 0.012(5) -0.005(5) 0.012(5)
C3' 0.065(9) 0.030(6) 0.025(5) 0.009(5) 0.010(6) 0.017(5)
C4' 0.044(7) 0.043(7) 0.024(5) 0.012(5) 0.008(5) 0.001(5)
C5' 0.032(6) 0.050(7) 0.025(5) 0.003(5) 0.005(5) -0.001(5)
C6' 0.038(7) 0.041(7) 0.040(7) 0.001(6) -0.007(6) 0.004(5)
C7' 0.060(9) 0.031(6) 0.050(8) -0.007(6) -0.003(7) 0.018(6)
C8' 0.044(7) 0.039(6) 0.029(6) -0.001(5) 0.000(5) 0.023(5)

loop_
_atom_type_symbol
_atom_type_description
_atom_type_scat_dispersion_real
_atom_type_scat_dispersion_imag
_atom_type_scat_source
C C 0.0033 0.0016 'International Tables Vol C Tables 4.2.6.8 and 6.1.1.4'
H H 0.0000 0.0000 'International Tables Vol C Tables 4.2.6.8 and 6.1.1.4'
N N 0.0061 0.0033 'International Tables Vol C Tables 4.2.6.8 and 6.1.1.4'
O O 0.0106 0.0060 'International Tables Vol C Tables 4.2.6.8 and 6.1.1.4'
Cl Cl 0.1484 0.1585 'International Tables Vol C Tables 4.2.6.8 and 6.1.1.4'
Re Re -1.0185 7.2310 'International Tables Vol C Tables 4.2.6.8 and 6.1.1.4'

loop_
_geom_angle_atom_site_label_1
_geom_angle_atom_site_label_2
_geom_angle_atom_site_label_3
_geom_angle
_geom_angle_site_symmetry_1
_geom_angle_site_symmetry_3
_geom_angle_publ_flag
O1 Re O2 166.5(4) . . ?
O1 Re N3 90.3(4) . . ?
O2 Re N3 78.9(4) . . ?
O1 Re N1 93.3(5) . . ?
O2 Re N1 78.2(3) . . ?
N3 Re N1 86.9(4) . . ?
O1 Re Cl1 102.3(4) . . ?
O2 Re Cl1 88.3(2) . . ?
N3 Re Cl1 167.1(3) . . ?
N1 Re Cl1 89.6(3) . . ?
O1 Re Cl2 100.9(4) . . ?
O2 Re Cl2 87.4(2) . . ?
N3 Re Cl2 90.9(3) . . ?
N1 Re Cl2 165.6(3) . . ?
Cl1 Re Cl2 89.52(13) . . ?
C1 O2 Re 127.9(8) . . ?
C3 N1 N2 106.0(9) . . ?
C3 N1 Re 133.8(8) . . ?
N2 N1 Re 120.1(7) . . ?
N1 N2 C5 110.7(10) . . ?
N1 N2 C2 119.5(9) . . ?
C5 N2 C2 129.2(10) . . ?
C6 N3 N4 104.5(10) . . ?
C6 N3 Re 134.1(9) . . ?
N4 N3 Re 121.4(7) . . ?
C8 N4 N3 110.8(10) . . ?
C8 N4 C2 131.0(11) . . ?
N3 N4 C2 118.1(9) . . ?
O3 C1 O2 127.1(13) . . ?
O3 C1 C2 120.4(11) . . ?
O2 C1 C2 112.5(10) . . ?
N4 C2 N2 112.0(10) . . ?
N4 C2 C1 110.6(9) . . ?
N2 C2 C1 107.1(9) . . ?
N1 C3 C4 110.6(11) . . ?
C5 C4 C3 105.5(11) . . ?
N2 C5 C4 107.2(11) . . ?
N3 C6 C7 112.1(12) . . ?
C6 C7 C8 104.6(12) . . ?
N4 C8 C7 107.8(13) . . ?
O1' Re' N3' 90.6(4) . . ?
O1' Re' O2' 167.1(4) . . ?
N3' Re' O2' 78.9(4) . . ?
O1' Re' N1' 93.3(4) . . ?
N3' Re' N1' 87.8(4) . . ?
O2' Re' N1' 78.8(4) . . ?
O1' Re' Cl1' 100.7(3) . . ?
N3' Re' Cl1' 168.5(3) . . ?
O2' Re' Cl1' 89.7(3) . . ?
N1' Re' Cl1' 90.0(3) . . ?
O1' Re' Cl2' 100.8(3) . . ?
N3' Re' Cl2' 90.4(3) . . ?
O2' Re' Cl2' 86.9(2) . . ?
N1' Re' Cl2' 165.7(3) . . ?
Cl1' Re' Cl2' 89.01(12) . . ?
C1' O2' Re' 127.3(7) . . ?
C3' N1' N2' 105.1(10) . . ?
C3' N1' Re' 134.1(10) . . ?
N2' N1' Re' 120.3(7) . . ?
C5' N2' N1' 110.5(10) . . ?
C5' N2' C2' 130.3(11) . . ?
N1' N2' C2' 118.7(9) . . ?
C6' N3' N4' 103.7(10) . . ?
C6' N3' Re' 134.9(9) . . ?
N4' N3' Re' 121.0(8) . . ?
C8' N4' N3' 111.5(10) . . ?
C8' N4' C2' 130.2(11) . . ?
N3' N4' C2' 117.2(10) . . ?
O3' C1' O2' 126.4(11) . . ?
O3' C1' C2' 119.0(11) . . ?
O2' C1' C2' 114.6(9) . . ?
N4' C2' N2' 109.0(9) . . ?
N4' C2' C1' 109.6(9) . . ?
N2' C2' C1' 109.6(10) . . ?
N1' C3' C4' 111.3(12) . . ?
C5' C4' C3' 105.9(10) . . ?
C4' C5' N2' 107.1(11) . . ?
N3' C6' C7' 112.1(12) . . ?
C6' C7' C8' 105.6(11) . . ?
N4' C8' C7' 106.9(12) . . ?

loop_
_geom_bond_atom_site_label_1
_geom_bond_atom_site_label_2
_geom_bond_distance
_geom_bond_site_symmetry_2
_geom_bond_publ_flag
Re O1 1.684(9) . ?
Re O2 2.094(8) . ?
Re N3 2.098(10) . ?
Re N1 2.102(9) . ?
Re Cl1 2.334(3) . ?
Re Cl2 2.343(3) . ?
O2 C1 1.282(14) . ?
O3 C1 1.189(14) . ?
N1 C3 1.332(14) . ?
N1 N2 1.344(12) . ?
N2 C5 1.353(14) . ?
N2 C2 1.454(14) . ?
N3 C6 1.326(15) . ?
N3 N4 1.362(14) . ?
N4 C8 1.314(16) . ?
N4 C2 1.425(14) . ?
C1 C2 1.558(18) . ?
C3 C4 1.384(17) . ?
C4 C5 1.367(19) . ?
C6 C7 1.35(2) . ?
C7 C8 1.38(2) . ?
Re' O1' 1.667(9) . ?
Re' N3' 2.078(11) . ?
Re' O2' 2.081(8) . ?
Re' N1' 2.085(9) . ?
Re' Cl1' 2.336(3) . ?
Re' Cl2' 2.351(3) . ?
O2' C1' 1.272(15) . ?
O3' C1' 1.210(14) . ?
N1' C3' 1.329(15) . ?
N1' N2' 1.372(14) . ?
N2' C5' 1.366(14) . ?
N2' C2' 1.458(15) . ?
N3' C6' 1.347(16) . ?
N3' N4' 1.391(15) . ?
N4' C8' 1.337(15) . ?
N4' C2' 1.453(15) . ?
C1' C2' 1.535(15) . ?
C3' C4' 1.395(18) . ?
C4' C5' 1.359(19) . ?
C6' C7' 1.370(19) . ?
C7' C8' 1.395(19) . ?
